data_7214589
loop_
_publ_author_name
'Nassimbeni, Luigi R.'
'Su, Hong'

_publ_section_title
;
 How to monitor guest exchange in host--guest systems
;
_journal_issue 37
_journal_name_full CrystEngComm
_journal_page_first 7396
_journal_paper_doi 10.1039/c3ce40675j
_journal_volume 15
_journal_year 2013
_chemical_formula_moiety 'C20 H16 O3.C3 H2.50 Cl0.5'
_chemical_formula_sum 'C23 H18.5 Cl0.5 O3'
_chemical_formula_weight 360.60
_chemical_name_systematic
;
?
;
_space_group_IT_number 2
_symmetry_cell_setting triclinic
_symmetry_space_group_name_Hall '-P 1'
_symmetry_space_group_name_H-M 'P -1'
_atom_sites_solution_hydrogens geom
_atom_sites_solution_primary direct
_atom_sites_solution_secondary difmap
_audit_creation_method SHELXL-97
_cell_angle_alpha 95.767(1)
_cell_angle_beta 96.368(1)
_cell_angle_gamma 110.027(2)
_cell_formula_units_Z 2
_cell_length_a 8.3498(2)
_cell_length_b 9.0863(2)
_cell_length_c 12.6308(3)
_cell_measurement_reflns_used 16439
_cell_measurement_temperature 113(2)
_cell_measurement_theta_max 27.11
_cell_measurement_theta_min 4.86
_cell_volume 884.89(4)
_computing_cell_refinement 'DENZO-SMN (Otwinowski & Minor, 1997)'
_computing_data_collection 'COLLECT program (Nonius, 2000)'
_computing_data_reduction 'DENZO-SMN (Otwinowski & Minor, 1997)'
_computing_molecular_graphics 'X-Seed (Barbour, 2001)'
_computing_publication_material 'SHELXL-97 (Sheldrick, 2001)'
_computing_structure_refinement 'SHELXL-97 (Sheldrick, 1997)'
_computing_structure_solution 'SHELXS-97 (Sheldrick, 1997)'
_diffrn_ambient_temperature 113(2)
_diffrn_measured_fraction_theta_full 0.988
_diffrn_measured_fraction_theta_max 0.988
_diffrn_measurement_device_type 'Nonius Kappa CCD diffractometer'
_diffrn_measurement_method '1.2\% \f scans and \w scans'
_diffrn_radiation_monochromator graphite
_diffrn_radiation_source 'fine-focus sealed tube'
_diffrn_radiation_type MoK\a
_diffrn_radiation_wavelength 0.71073
_diffrn_reflns_av_R_equivalents 0.027
_diffrn_reflns_av_sigmaI/netI 0.0284
_diffrn_reflns_limit_h_max 10
_diffrn_reflns_limit_h_min 0
_diffrn_reflns_limit_k_max 10
_diffrn_reflns_limit_k_min -11
_diffrn_reflns_limit_l_max 15
_diffrn_reflns_limit_l_min -16
_diffrn_reflns_number 3857
_diffrn_reflns_theta_full 27.11
_diffrn_reflns_theta_max 27.11
_diffrn_reflns_theta_min 4.86
_diffrn_standards_decay_% 0
_diffrn_standards_interval_count 0
_diffrn_standards_interval_time 0
_diffrn_standards_number 0
_exptl_absorpt_coefficient_mu 0.161
_exptl_absorpt_correction_T_max 0.9762
_exptl_absorpt_correction_T_min 0.9608
_exptl_absorpt_correction_type multi-scan
_exptl_absorpt_process_details 'SADABS (Sheldrick, 1996)'
_exptl_crystal_colour colourles
_exptl_crystal_density_diffrn 1.353
_exptl_crystal_density_method 'not measured'
_exptl_crystal_description block
_exptl_crystal_F_000 378
_exptl_crystal_size_max 0.25
_exptl_crystal_size_mid 0.25
_exptl_crystal_size_min 0.15
_refine_diff_density_max 0.292
_refine_diff_density_min -0.233
_refine_diff_density_rms 0.039
_refine_ls_extinction_coef none
_refine_ls_extinction_method none
_refine_ls_goodness_of_fit_ref 1.049
_refine_ls_hydrogen_treatment mixed
_refine_ls_matrix_type full
_refine_ls_number_parameters 276
_refine_ls_number_reflns 3857
_refine_ls_number_restraints 1
_refine_ls_restrained_S_all 1.048
_refine_ls_R_factor_all 0.0501
_refine_ls_R_factor_gt 0.0378
_refine_ls_shift/su_max 0.000
_refine_ls_shift/su_mean 0.000
_refine_ls_structure_factor_coef Fsqd
_refine_ls_weighting_details 'calc w=1/[\s^2^(Fo^2^)+(0.0381P)^2^+0.3392P] where P=(Fo^2^+2Fc^2^)/3'
_refine_ls_weighting_scheme calc
_refine_ls_wR_factor_gt 0.0893
_refine_ls_wR_factor_ref 0.0957
_reflns_number_gt 3142
_reflns_number_total 3857
_reflns_threshold_expression >2sigma(I)
_cod_data_source_file c3ce40675j.txt
_cod_data_source_block 2
_cod_original_sg_symbol_H-M P-1
_cod_original_formula_sum 'C23 H18.50 Cl0.50 O3'
_cod_database_code 7214589

loop_
_symmetry_equiv_pos_as_xyz
'x, y, z'
'-x, -y, -z'

loop_
_atom_site_label
_atom_site_type_symbol
_atom_site_fract_x
_atom_site_fract_y
_atom_site_fract_z
_atom_site_U_iso_or_equiv
_atom_site_adp_type
_atom_site_occupancy
_atom_site_symmetry_multiplicity
_atom_site_calc_flag
_atom_site_refinement_flags
_atom_site_disorder_assembly
_atom_site_disorder_group
O9 O 0.28191(10) 0.78645(9) 0.53152(6) 0.01745(19) Uani 1 1 d D . .
H9 H 0.2061(18) 0.6912(12) 0.4852(11) 0.045(5) Uiso 1 1 d D . .
O10 O -0.07168(10) 0.48843(9) 0.61795(7) 0.0199(2) Uani 1 1 d . . .
O11 O 0.68870(13) 1.33879(11) 0.90530(7) 0.0301(2) Uani 1 1 d . . .
C1 C 0.39128(15) 0.62528(14) 0.72404(10) 0.0194(3) Uani 1 1 d . . .
H1 H 0.4921 0.7182 0.7369 0.023 Uiso 1 1 calc R . .
C2 C 0.40238(16) 0.48498(15) 0.75136(10) 0.0225(3) Uani 1 1 d . . .
H2 H 0.5104 0.4817 0.7814 0.027 Uiso 1 1 calc R . .
C3 C 0.25502(17) 0.34857(14) 0.73472(10) 0.0228(3) Uani 1 1 d . . .
H3 H 0.2625 0.2521 0.7533 0.027 Uiso 1 1 calc R . .
C4 C 0.09848(16) 0.35356(14) 0.69136(10) 0.0214(3) Uani 1 1 d . . .
H4 H -0.0027 0.2612 0.6807 0.026 Uiso 1 1 calc R . .
C5 C -0.26777(15) 0.61643(14) 0.57959(10) 0.0205(3) Uani 1 1 d . . .
H5 H -0.3580 0.5159 0.5698 0.025 Uiso 1 1 calc R . .
C6 C -0.30446(16) 0.75126(15) 0.56652(10) 0.0221(3) Uani 1 1 d . . .
H6 H -0.4204 0.7436 0.5462 0.027 Uiso 1 1 calc R . .
C7 C -0.17188(16) 0.89802(15) 0.58308(10) 0.0226(3) Uani 1 1 d . . .
H7 H -0.1973 0.9910 0.5756 0.027 Uiso 1 1 calc R . .
C8 C -0.00278(15) 0.90866(14) 0.61050(10) 0.0201(3) Uani 1 1 d . . .
H8 H 0.0869 1.0097 0.6221 0.024 Uiso 1 1 calc R . .
C9 C 0.22498(14) 0.78152(13) 0.63593(9) 0.0154(2) Uani 1 1 d . . .
C11 C 0.23468(15) 0.63319(13) 0.67792(9) 0.0159(2) Uani 1 1 d . . .
C12 C 0.09017(15) 0.49528(14) 0.66329(9) 0.0169(2) Uani 1 1 d . . .
C13 C -0.09702(15) 0.62975(13) 0.60725(9) 0.0167(2) Uani 1 1 d . . .
C14 C 0.03893(14) 0.77404(13) 0.62145(9) 0.0163(2) Uani 1 1 d . . .
C15 C 0.34733(14) 0.93205(13) 0.70784(9) 0.0157(2) Uani 1 1 d . . .
C16 C 0.32472(16) 0.96135(14) 0.81438(10) 0.0191(3) Uani 1 1 d . . .
H16 H 0.2312 0.8884 0.8403 0.023 Uiso 1 1 calc R . .
C17 C 0.43574(16) 1.09488(14) 0.88388(10) 0.0213(3) Uani 1 1 d . . .
H17 H 0.4188 1.1125 0.9565 0.026 Uiso 1 1 calc R . .
C18 C 0.57210(16) 1.20235(14) 0.84539(10) 0.0205(3) Uani 1 1 d . . .
C19 C 0.59459(15) 1.17551(14) 0.73894(10) 0.0205(3) Uani 1 1 d . . .
H19 H 0.6868 1.2494 0.7126 0.025 Uiso 1 1 calc R . .
C20 C 0.48320(15) 1.04135(14) 0.67068(10) 0.0184(2) Uani 1 1 d . . .
H20 H 0.5000 1.0241 0.5980 0.022 Uiso 1 1 calc R . .
C21 C 0.6642(2) 1.37280(17) 1.01392(11) 0.0372(4) Uani 1 1 d . . .
H21A H 0.5500 1.3804 1.0144 0.056 Uiso 1 1 calc R . .
H21B H 0.7532 1.4735 1.0482 0.056 Uiso 1 1 calc R . .
H21C H 0.6726 1.2878 1.0537 0.056 Uiso 1 1 calc R . .
Cl1G Cl 0.1354(2) 1.26971(18) 0.10215(14) 0.0595(4) Uani 0.50 1 d P A -1
C1G C 0.0424(4) 1.0778(4) 0.0333(2) 0.0353(7) Uani 0.50 1 d P A -1
C2G C 0.0816(14) 0.9708(12) 0.0810(8) 0.0314(16) Uani 0.50 1 d P A -1
H2G H 0.1560 0.9965 0.1481 0.038 Uiso 0.50 1 calc PR A -1
C3G C 0.0024(5) 0.8073(6) 0.0235(4) 0.0526(9) Uani 0.50 1 d P A -1
H3G H 0.0232 0.7218 0.0524 0.063 Uiso 0.50 1 calc PR A -1
C4G C -0.1020(11) 0.7829(8) -0.0731(8) 0.093(3) Uani 0.50 1 d P A -1
H4G H -0.1529 0.6779 -0.1106 0.111 Uiso 0.50 1 calc PR A -1
C5G C -0.1371(4) 0.8991(6) -0.1183(3) 0.0530(11) Uani 0.50 1 d P A -1
H5G H -0.2101 0.8762 -0.1857 0.064 Uiso 0.50 1 calc PR A -1
C6G C -0.0570(12) 1.0671(12) -0.0588(7) 0.0271(15) Uani 0.50 1 d P A -1
H6G H -0.0760 1.1552 -0.0847 0.032 Uiso 0.50 1 calc PR A -1

loop_
_atom_site_aniso_label
_atom_site_aniso_U_11
_atom_site_aniso_U_22
_atom_site_aniso_U_33
_atom_site_aniso_U_23
_atom_site_aniso_U_13
_atom_site_aniso_U_12
O9 0.0183(4) 0.0172(4) 0.0158(4) 0.0013(3) 0.0036(3) 0.0051(3)
O10 0.0152(4) 0.0143(4) 0.0286(5) 0.0027(3) -0.0014(3) 0.0050(3)
O11 0.0338(5) 0.0212(5) 0.0241(5) -0.0024(4) -0.0048(4) 0.0003(4)
C1 0.0169(6) 0.0182(6) 0.0225(6) 0.0023(5) 0.0012(5) 0.0062(5)
C2 0.0205(6) 0.0234(6) 0.0254(7) 0.0034(5) -0.0008(5) 0.0114(5)
C3 0.0277(7) 0.0172(6) 0.0261(7) 0.0047(5) 0.0019(5) 0.0117(5)
C4 0.0221(6) 0.0151(6) 0.0255(6) 0.0029(5) 0.0029(5) 0.0049(5)
C5 0.0157(6) 0.0201(6) 0.0232(6) 0.0014(5) 0.0019(5) 0.0043(5)
C6 0.0162(6) 0.0280(7) 0.0241(6) 0.0025(5) 0.0012(5) 0.0113(5)
C7 0.0220(6) 0.0219(6) 0.0275(7) 0.0040(5) 0.0029(5) 0.0127(5)
C8 0.0192(6) 0.0172(6) 0.0237(6) 0.0032(5) 0.0019(5) 0.0067(5)
C9 0.0152(5) 0.0154(5) 0.0164(6) 0.0031(4) 0.0029(4) 0.0062(4)
C11 0.0163(6) 0.0155(5) 0.0162(6) 0.0011(4) 0.0024(4) 0.0064(4)
C12 0.0158(6) 0.0180(6) 0.0175(6) 0.0014(4) 0.0018(4) 0.0075(5)
C13 0.0178(6) 0.0158(5) 0.0178(6) 0.0017(4) 0.0026(4) 0.0079(5)
C14 0.0156(6) 0.0177(6) 0.0161(6) 0.0018(4) 0.0017(4) 0.0071(5)
C15 0.0151(5) 0.0146(5) 0.0187(6) 0.0030(4) 0.0004(4) 0.0076(4)
C16 0.0209(6) 0.0167(6) 0.0204(6) 0.0057(5) 0.0040(5) 0.0068(5)
C17 0.0287(7) 0.0196(6) 0.0167(6) 0.0033(5) 0.0011(5) 0.0105(5)
C18 0.0211(6) 0.0156(6) 0.0223(6) 0.0004(5) -0.0044(5) 0.0064(5)
C19 0.0164(6) 0.0180(6) 0.0255(6) 0.0043(5) 0.0032(5) 0.0039(5)
C20 0.0173(6) 0.0187(6) 0.0197(6) 0.0025(5) 0.0033(5) 0.0071(5)
C21 0.0519(10) 0.0260(7) 0.0222(7) -0.0036(5) -0.0054(6) 0.0050(7)
Cl1G 0.0540(7) 0.0449(9) 0.0594(7) -0.0022(6) 0.0156(5) -0.0071(7)
C1G 0.0243(14) 0.0426(19) 0.0333(17) 0.0079(14) 0.0076(12) 0.0033(13)
C2G 0.022(3) 0.025(5) 0.026(4) -0.007(3) -0.011(2) -0.011(3)
C3G 0.039(2) 0.058(3) 0.064(3) 0.019(2) 0.0125(19) 0.018(2)
C4G 0.084(6) 0.040(4) 0.133(8) -0.021(4) 0.076(6) -0.014(3)
C5G 0.0286(17) 0.084(4) 0.0275(17) 0.008(2) 0.0028(14) -0.0030(19)
C6G 0.016(3) 0.023(5) 0.024(4) -0.005(3) -0.008(2) -0.011(3)

loop_
_atom_type_symbol
_atom_type_description
_atom_type_scat_dispersion_real
_atom_type_scat_dispersion_imag
_atom_type_scat_source
C C 0.0033 0.0016 'International Tables Vol C Tables 4.2.6.8 and 6.1.1.4'
H H 0.0000 0.0000 'International Tables Vol C Tables 4.2.6.8 and 6.1.1.4'
O O 0.0106 0.0060 'International Tables Vol C Tables 4.2.6.8 and 6.1.1.4'
Cl Cl 0.1484 0.1585 'International Tables Vol C Tables 4.2.6.8 and 6.1.1.4'

loop_
_geom_angle_atom_site_label_1
_geom_angle_atom_site_label_2
_geom_angle_atom_site_label_3
_geom_angle
C9 O9 H9 107.0(11)
C12 O10 C13 118.31(9)
C18 O11 C21 116.73(11)
C2 C1 C11 121.37(11)
C2 C1 H1 119.3
C11 C1 H1 119.3
C1 C2 C3 119.90(11)
C1 C2 H2 120.0
C3 C2 H2 120.0
C4 C3 C2 119.99(11)
C4 C3 H3 120.0
C2 C3 H3 120.0
C3 C4 C12 119.29(11)
C3 C4 H4 120.4
C12 C4 H4 120.4
C6 C5 C13 119.12(11)
C6 C5 H5 120.4
C13 C5 H5 120.4
C5 C6 C7 120.00(11)
C5 C6 H6 120.0
C7 C6 H6 120.0
C8 C7 C6 119.94(11)
C8 C7 H7 120.0
C6 C7 H7 120.0
C7 C8 C14 121.42(11)
C7 C8 H8 119.3
C14 C8 H8 119.3
O9 C9 C14 108.26(9)
O9 C9 C11 108.50(9)
C14 C9 C11 109.56(9)
O9 C9 C15 106.02(9)
C14 C9 C15 112.45(9)
C11 C9 C15 111.86(9)
C12 C11 C1 117.16(10)
C12 C11 C9 120.92(10)
C1 C11 C9 121.69(10)
O10 C12 C11 122.39(10)
O10 C12 C4 115.34(10)
C11 C12 C4 122.26(11)
O10 C13 C14 122.34(10)
O10 C13 C5 115.33(10)
C14 C13 C5 122.32(11)
C13 C14 C8 117.14(10)
C13 C14 C9 120.82(10)
C8 C14 C9 121.70(10)
C20 C15 C16 118.44(11)
C20 C15 C9 122.03(10)
C16 C15 C9 119.53(10)
C15 C16 C17 121.64(11)
C15 C16 H16 119.2
C17 C16 H16 119.2
C16 C17 C18 119.07(11)
C16 C17 H17 120.5
C18 C17 H17 120.5
O11 C18 C19 115.55(11)
O11 C18 C17 124.62(11)
C19 C18 C17 119.82(11)
C18 C19 C20 120.45(11)
C18 C19 H19 119.8
C20 C19 H19 119.8
C19 C20 C15 120.58(11)
C19 C20 H20 119.7
C15 C20 H20 119.7
O11 C21 H21A 109.5
O11 C21 H21B 109.5
H21A C21 H21B 109.5
O11 C21 H21C 109.5
H21A C21 H21C 109.5
H21B C21 H21C 109.5
C2G C1G C6G 131.7(6)
C2G C1G Cl1G 115.0(3)
C6G C1G Cl1G 113.3(5)
C1G C2G C3G 115.4(7)
C1G C2G H2G 122.3
C3G C2G H2G 122.3
C4G C3G C2G 117.8(6)
C4G C3G H3G 121.1
C2G C3G H3G 121.1
C5G C4G C3G 123.9(5)
C5G C4G H4G 118.0
C3G C4G H4G 118.0
C4G C5G C6G 118.4(6)
C4G C5G H5G 120.8
C6G C5G H5G 120.8
C1G C6G C5G 112.8(9)
C1G C6G H6G 123.6
C5G C6G H6G 123.6

loop_
_geom_bond_atom_site_label_1
_geom_bond_atom_site_label_2
_geom_bond_distance
O9 C9 1.4504(14)
O9 H9 0.965(2)
O10 C12 1.3863(14)
O10 C13 1.3879(14)
O11 C18 1.3706(15)
O11 C21 1.4283(18)
C1 C2 1.3838(17)
C1 C11 1.3993(16)
C1 H1 0.9500
C2 C3 1.3929(18)
C2 H2 0.9500
C3 C4 1.3774(17)
C3 H3 0.9500
C4 C12 1.3915(16)
C4 H4 0.9500
C5 C6 1.3815(17)
C5 C13 1.3901(16)
C5 H5 0.9500
C6 C7 1.3889(18)
C6 H6 0.9500
C7 C8 1.3836(17)
C7 H7 0.9500
C8 C14 1.3971(16)
C8 H8 0.9500
C9 C14 1.5210(15)
C9 C11 1.5210(15)
C9 C15 1.5253(16)
C11 C12 1.3888(16)
C13 C14 1.3885(16)
C15 C20 1.3906(16)
C15 C16 1.3915(17)
C16 C17 1.3918(17)
C16 H16 0.9500
C17 C18 1.3939(18)
C17 H17 0.9500
C18 C19 1.3871(18)
C19 C20 1.3888(17)
C19 H19 0.9500
C20 H20 0.9500
C21 H21A 0.9800
C21 H21B 0.9800
C21 H21C 0.9800
Cl1G C1G 1.737(3)
C1G C2G 1.307(13)
C1G C6G 1.327(10)
C2G C3G 1.475(7)
C2G H2G 0.9500
C3G C4G 1.369(11)
C3G H3G 0.9500
C4G C5G 1.349(11)
C4G H4G 0.9500
C5G C6G 1.517(8)
C5G H5G 0.9500
C6G H6G 0.9500

loop_
_geom_hbond_atom_site_label_D
_geom_hbond_atom_site_label_H
_geom_hbond_atom_site_label_A
_geom_hbond_distance_DH
_geom_hbond_distance_HA
_geom_hbond_distance_DA
_geom_hbond_angle_DHA
_geom_hbond_site_symmetry_A
O9 H9 O10 0.965(2) 1.902(3) 2.8633(11) 173.7(16) 2_566

loop_
_geom_torsion_atom_site_label_1
_geom_torsion_atom_site_label_2
_geom_torsion_atom_site_label_3
_geom_torsion_atom_site_label_4
_geom_torsion
C11 C1 C2 C3 -1.12(19)
C1 C2 C3 C4 -0.15(19)
C2 C3 C4 C12 0.85(19)
C13 C5 C6 C7 -1.27(18)
C5 C6 C7 C8 1.33(19)
C6 C7 C8 C14 0.43(19)
C2 C1 C11 C12 1.61(17)
C2 C1 C11 C9 -172.89(11)
O9 C9 C11 C12 -95.85(12)
C14 C9 C11 C12 22.15(14)
C15 C9 C11 C12 147.55(11)
O9 C9 C11 C1 78.43(13)
C14 C9 C11 C1 -163.56(10)
C15 C9 C11 C1 -38.16(15)
C13 O10 C12 C11 -13.37(16)
C13 O10 C12 C4 167.76(10)
C1 C11 C12 O10 -179.68(10)
C9 C11 C12 O10 -5.15(17)
C1 C11 C12 C4 -0.89(17)
C9 C11 C12 C4 173.65(11)
C3 C4 C12 O10 178.55(11)
C3 C4 C12 C11 -0.32(18)
C12 O10 C13 C14 12.07(16)
C12 O10 C13 C5 -168.94(10)
C6 C5 C13 O10 -179.53(10)
C6 C5 C13 C14 -0.54(18)
O10 C13 C14 C8 -178.87(10)
C5 C13 C14 C8 2.21(18)
O10 C13 C14 C9 7.68(17)
C5 C13 C14 C9 -171.24(11)
C7 C8 C14 C13 -2.14(18)
C7 C8 C14 C9 171.25(11)
O9 C9 C14 C13 94.79(12)
C11 C9 C14 C13 -23.36(15)
C15 C9 C14 C13 -148.42(11)
O9 C9 C14 C8 -78.35(13)
C11 C9 C14 C8 163.49(11)
C15 C9 C14 C8 38.44(15)
O9 C9 C15 C20 -0.89(14)
C14 C9 C15 C20 -119.01(11)
C11 C9 C15 C20 117.20(11)
O9 C9 C15 C16 179.83(9)
C14 C9 C15 C16 61.71(13)
C11 C9 C15 C16 -62.08(13)
C20 C15 C16 C17 -1.03(17)
C9 C15 C16 C17 178.27(10)
C15 C16 C17 C18 0.48(18)
C21 O11 C18 C19 177.43(11)
C21 O11 C18 C17 -1.44(18)
C16 C17 C18 O11 179.21(11)
C16 C17 C18 C19 0.38(17)
O11 C18 C19 C20 -179.60(11)
C17 C18 C19 C20 -0.67(18)
C18 C19 C20 C15 0.10(18)
C16 C15 C20 C19 0.74(16)
C9 C15 C20 C19 -178.55(10)
C6G C1G C2G C3G 0.0(19)
Cl1G C1G C2G C3G 179.7(6)
C1G C2G C3G C4G 0.4(12)
C2G C3G C4G C5G -0.3(10)
C3G C4G C5G C6G -0.2(10)
C2G C1G C6G C5G -0.5(18)
Cl1G C1G C6G C5G 179.8(5)
C4G C5G C6G C1G 0.6(10)
